data_7242662
loop_
_publ_author_name
'Jin, Jian-Ce'
'Lin, Yang-Peng'
'Lin, Li-Fang'
'Xiao, Cao'
'Song, Ying'
'Shen, Nan-Nan'
'Gong, Liao-Kuo'
'Zhang, Zhi-Zhuan'
'Du, Ke-Zhao'
'Huang, Xiao-Ying'

_publ_section_title
;
 2,2&#x2032;-Bipyridyl-1,1&#x2032;-dioxide based bismuth(iii) bromide
 hybrids: studies on crystal structure and luminescence
;
_journal_issue 20
_journal_name_full CrystEngComm
_journal_page_first 3744
_journal_page_last 3752
_journal_paper_doi 10.1039/D1CE00362C
_journal_volume 23
_journal_year 2021
_chemical_formula_sum 'C20 H30 Bi Br4 N3 O2'
_chemical_formula_weight 873.09
_space_group_crystal_system monoclinic
_space_group_IT_number 14
_space_group_name_Hall '-P 2ybc'
_space_group_name_H-M_alt 'P 1 21/c 1'
_atom_sites_solution_hydrogens geom
_audit_creation_method SHELXL-2018/3
_audit_update_record
;
2021-01-07 deposited with the CCDC.	2021-04-15 downloaded from the CCDC.
;
_cell_angle_alpha 90
_cell_angle_beta 94.446(4)
_cell_angle_gamma 90
_cell_formula_units_Z 4
_cell_length_a 16.7831(7)
_cell_length_b 10.2718(5)
_cell_length_c 15.2355(7)
_cell_measurement_reflns_used 8627
_cell_measurement_temperature 100(2)
_cell_measurement_theta_max 29.4890
_cell_measurement_theta_min 2.2640
_cell_volume 2618.6(2)
_computing_structure_refinement 'SHELXL-2018/3 (Sheldrick, 2018)'
_computing_structure_solution 'SHELXT 2014/5 (Sheldrick, 2014)'
_diffrn_ambient_temperature 100(2)
_diffrn_measured_fraction_theta_full 1.000
_diffrn_measured_fraction_theta_max 1.000
_diffrn_measurement_device_type 'SuperNova, Dual, Cu at home/near, Atlas'
_diffrn_radiation_type MoK\a
_diffrn_radiation_wavelength 0.71073
_diffrn_reflns_av_R_equivalents 0.0685
_diffrn_reflns_av_unetI/netI 0.0542
_diffrn_reflns_Laue_measured_fraction_full 1.000
_diffrn_reflns_Laue_measured_fraction_max 1.000
_diffrn_reflns_limit_h_max 19
_diffrn_reflns_limit_h_min -19
_diffrn_reflns_limit_k_max 12
_diffrn_reflns_limit_k_min -12
_diffrn_reflns_limit_l_max 18
_diffrn_reflns_limit_l_min -18
_diffrn_reflns_number 25174
_diffrn_reflns_point_group_measured_fraction_full 1.000
_diffrn_reflns_point_group_measured_fraction_max 1.000
_diffrn_reflns_theta_full 25.026
_diffrn_reflns_theta_max 25.026
_diffrn_reflns_theta_min 2.327
_exptl_absorpt_coefficient_mu 12.858
_exptl_absorpt_correction_T_max 1.00000
_exptl_absorpt_correction_T_min 0.27592
_exptl_absorpt_correction_type multi-scan
_exptl_crystal_colour yellow
_exptl_crystal_density_diffrn 2.215
_exptl_crystal_description block
_exptl_crystal_F_000 1640
_exptl_crystal_size_max 0.300
_exptl_crystal_size_mid 0.200
_exptl_crystal_size_min 0.180
_refine_diff_density_max 1.386
_refine_diff_density_min -1.426
_refine_diff_density_rms 0.190
_refine_ls_extinction_coef 0.00017(5)
_refine_ls_extinction_expression Fc^*^=kFc[1+0.001xFc^2^\l^3^/sin(2\q)]^-1/4^
_refine_ls_extinction_method 'SHELXL-2018/3 (Sheldrick 2018)'
_refine_ls_goodness_of_fit_ref 1.016
_refine_ls_hydrogen_treatment constr
_refine_ls_matrix_type full
_refine_ls_number_parameters 274
_refine_ls_number_reflns 4624
_refine_ls_number_restraints 6
_refine_ls_restrained_S_all 1.016
_refine_ls_R_factor_all 0.0400
_refine_ls_R_factor_gt 0.0316
_refine_ls_shift/su_max 0.002
_refine_ls_shift/su_mean 0.000
_refine_ls_structure_factor_coef Fsqd
_refine_ls_weighting_details 'w=1/[\s^2^(Fo^2^)+(0.0250P)^2^+3.6995P] where P=(Fo^2^+2Fc^2^)/3'
_refine_ls_weighting_scheme calc
_refine_ls_wR_factor_gt 0.0649
_refine_ls_wR_factor_ref 0.0705
_reflns_Friedel_coverage 0.000
_reflns_number_gt 4008
_reflns_number_total 4624
_reflns_threshold_expression 'I > 2\s(I)'
_cod_data_source_file d1ce00362c2.cif
_cod_data_source_block x_CCDC1
_cod_depositor_comments 'Adding full bibliography for 7242660--7242662.cif.'
_cod_original_sg_symbol_H-M 'P 21/c'
_cod_database_code 7242662
_shelx_shelxl_version_number 2018/3
_shelx_space_group_comment
;
The symmetry employed for this shelxl refinement is uniquely defined
by the following loop, which should always be used as a source of
symmetry information in preference to the above space-group names.
They are only intended as comments.
;
_shelx_estimated_absorpt_t_min 0.113
_shelx_estimated_absorpt_t_max 0.206

loop_
_space_group_symop_operation_xyz
'x, y, z'
'-x, y+1/2, -z+1/2'
'-x, -y, -z'
'x, -y-1/2, z-1/2'

loop_
_atom_site_label
_atom_site_type_symbol
_atom_site_fract_x
_atom_site_fract_y
_atom_site_fract_z
_atom_site_U_iso_or_equiv
_atom_site_adp_type
_atom_site_occupancy
_atom_site_site_symmetry_order
_atom_site_calc_flag
_atom_site_refinement_flags_posn
_atom_site_refinement_flags_adp
_atom_site_refinement_flags_occupancy
_atom_site_disorder_assembly
_atom_site_disorder_group
Bi1 Bi 0.75185(2) 0.52126(2) 0.41448(2) 0.01087(9) Uani 1 1 d . . . . .
Br1 Br 0.88136(3) 0.34168(6) 0.43030(4) 0.01687(16) Uani 1 1 d . . . . .
Br2 Br 0.83723(3) 0.70585(6) 0.31993(4) 0.01528(16) Uani 1 1 d . . . . .
Br3 Br 0.66536(3) 0.34998(7) 0.29592(4) 0.01912(17) Uani 1 1 d . . . . .
Br4 Br 0.62047(3) 0.68744(6) 0.42354(4) 0.01612(16) Uani 1 1 d . . . . .
O1 O 0.8033(2) 0.6274(4) 0.5482(3) 0.0144(10) Uani 1 1 d . . . . .
O2 O 0.7002(2) 0.4041(4) 0.5338(3) 0.0147(10) Uani 1 1 d . . . . .
N1 N 0.8395(3) 0.5518(5) 0.6111(3) 0.0121(12) Uani 1 1 d . . . . .
N2 N 0.6637(3) 0.4679(5) 0.5961(3) 0.0118(12) Uani 1 1 d . . . . .
C1 C 0.9188(3) 0.5359(6) 0.6135(4) 0.0153(15) Uani 1 1 d . . . . .
H1 H 0.948637 0.576673 0.570707 0.018 Uiso 1 1 calc R U . . .
C2 C 0.9567(4) 0.4603(7) 0.6784(4) 0.0204(16) Uani 1 1 d . . . . .
H2 H 1.012975 0.449011 0.680615 0.025 Uiso 1 1 calc R U . . .
C3 C 0.9133(4) 0.4008(6) 0.7402(4) 0.0189(15) Uani 1 1 d . . . . .
H3 H 0.939425 0.347943 0.784819 0.023 Uiso 1 1 calc R U . . .
C4 C 0.8315(4) 0.4187(7) 0.7369(4) 0.0184(15) Uani 1 1 d . . . . .
H4 H 0.800967 0.378337 0.779266 0.022 Uiso 1 1 calc R U . . .
C5 C 0.7945(3) 0.4958(6) 0.6713(4) 0.0117(13) Uani 1 1 d . U . . .
C6 C 0.7079(4) 0.5216(6) 0.6654(4) 0.0118(14) Uani 1 1 d . . . . .
C7 C 0.6702(3) 0.5891(6) 0.7283(4) 0.0156(14) Uani 1 1 d . . . . .
H7 H 0.700686 0.628807 0.776212 0.019 Uiso 1 1 calc R U . . .
C8 C 0.5878(4) 0.5990(7) 0.7217(4) 0.0189(15) Uani 1 1 d . . . . .
H8 H 0.561399 0.646380 0.764458 0.023 Uiso 1 1 calc R U . . .
C9 C 0.5443(4) 0.5393(6) 0.6523(4) 0.0178(15) Uani 1 1 d . . . . .
H9 H 0.487564 0.543555 0.648038 0.021 Uiso 1 1 calc R U . . .
C10 C 0.5828(3) 0.4741(6) 0.5899(4) 0.0159(15) Uani 1 1 d . . . . .
H10 H 0.552864 0.433206 0.542102 0.019 Uiso 1 1 calc R U . . .
N3 N 0.7546(3) 0.0261(5) 0.5578(3) 0.0148(12) Uani 1 1 d . . . . .
C11 C 0.8059(4) 0.1160(7) 0.6179(5) 0.0282(18) Uani 1 1 d . . . . .
H11A H 0.776402 0.138723 0.669611 0.034 Uiso 1 1 calc R U . . .
H11B H 0.816025 0.197508 0.585985 0.034 Uiso 1 1 calc R U . . .
C12 C 0.8859(4) 0.0540(7) 0.6497(5) 0.0315(19) Uani 1 1 d . . . . .
H12A H 0.918391 0.117091 0.686286 0.038 Uiso 1 1 calc R U . . .
H12B H 0.876495 -0.023210 0.686379 0.038 Uiso 1 1 calc R U . . .
C13 C 0.9303(4) 0.0142(7) 0.5723(5) 0.0298(19) Uani 1 1 d . . . . .
H13A H 0.980572 -0.030058 0.593336 0.036 Uiso 1 1 calc R U . . .
H13B H 0.944245 0.092630 0.538978 0.036 Uiso 1 1 calc R U . . .
C14 C 0.8804(4) -0.0761(7) 0.5125(5) 0.0318(19) Uani 1 1 d . . . . .
H14A H 0.909556 -0.096687 0.460173 0.038 Uiso 1 1 calc R U . . .
H14B H 0.871475 -0.158562 0.543885 0.038 Uiso 1 1 calc R U . . .
C15 C 0.8015(4) -0.0164(7) 0.4834(4) 0.0272(18) Uani 1 1 d . . . . .
H15A H 0.769525 -0.080427 0.447102 0.033 Uiso 1 1 calc R U . . .
H15B H 0.810678 0.059851 0.445743 0.033 Uiso 1 1 calc R U . . .
C16 C 0.7267(3) -0.0892(6) 0.6078(4) 0.0157(14) Uani 1 1 d . . . . .
H16A H 0.773129 -0.137318 0.633845 0.024 Uiso 1 1 calc R U . . .
H16B H 0.694542 -0.146374 0.567578 0.024 Uiso 1 1 calc R U . . .
H16C H 0.694267 -0.059163 0.654596 0.024 Uiso 1 1 calc R U . . .
C17 C 0.6829(4) 0.1084(8) 0.5279(5) 0.0342(19) Uani 1 1 d . . . . .
H17A H 0.653602 0.128117 0.580292 0.041 Uiso 1 1 calc R U . . .
H17B H 0.702786 0.192139 0.506070 0.041 Uiso 1 1 calc R U . . .
C18 C 0.6253(4) 0.0556(8) 0.4598(5) 0.0348(19) Uani 1 1 d . . . . .
H18A H 0.608576 -0.032815 0.476609 0.042 Uiso 1 1 calc R U . . .
H18B H 0.650141 0.049567 0.403149 0.042 Uiso 1 1 calc R U . . .
C19 C 0.5521(4) 0.1463(7) 0.4500(4) 0.0217(16) Uani 1 1 d . . . . .
H19A H 0.522962 0.141888 0.504018 0.026 Uiso 1 1 calc R U . . .
H19B H 0.570060 0.237142 0.442752 0.026 Uiso 1 1 calc R U . . .
C20 C 0.4966(4) 0.1076(8) 0.3714(5) 0.036(2) Uani 1 1 d . . . . .
H20A H 0.523683 0.120507 0.317307 0.055 Uiso 1 1 calc R U . . .
H20B H 0.448315 0.161448 0.369352 0.055 Uiso 1 1 calc R U . . .
H20C H 0.481906 0.015711 0.376480 0.055 Uiso 1 1 calc R U . . .

loop_
_atom_site_aniso_label
_atom_site_aniso_U_11
_atom_site_aniso_U_22
_atom_site_aniso_U_33
_atom_site_aniso_U_23
_atom_site_aniso_U_13
_atom_site_aniso_U_12
Bi1 0.00821(13) 0.01280(16) 0.01183(15) -0.00003(10) 0.00217(9) 0.00070(9)
Br1 0.0122(3) 0.0171(4) 0.0219(4) 0.0032(3) 0.0048(2) 0.0023(3)
Br2 0.0144(3) 0.0160(4) 0.0157(3) 0.0005(3) 0.0030(2) 0.0020(3)
Br3 0.0150(3) 0.0239(4) 0.0192(4) -0.0051(3) 0.0058(3) -0.0046(3)
Br4 0.0109(3) 0.0176(4) 0.0196(4) -0.0013(3) 0.0003(2) 0.0026(3)
O1 0.016(2) 0.015(2) 0.012(2) 0.0062(19) -0.0021(17) 0.0015(19)
O2 0.015(2) 0.020(3) 0.010(2) -0.007(2) 0.0067(17) 0.0024(19)
N1 0.011(3) 0.015(3) 0.011(3) -0.005(2) 0.002(2) -0.005(2)
N2 0.012(3) 0.015(3) 0.009(3) 0.004(2) 0.000(2) -0.003(2)
C1 0.010(3) 0.020(4) 0.017(4) -0.011(3) 0.007(3) -0.003(3)
C2 0.008(3) 0.027(4) 0.025(4) -0.003(3) -0.004(3) -0.001(3)
C3 0.020(3) 0.015(4) 0.020(4) -0.004(3) -0.007(3) 0.007(3)
C4 0.019(3) 0.021(4) 0.016(4) 0.001(3) 0.004(3) 0.000(3)
C5 0.0119(16) 0.0115(16) 0.0118(16) -0.0007(10) 0.0010(9) -0.0014(10)
C6 0.016(3) 0.011(4) 0.009(3) -0.001(3) 0.004(3) -0.003(3)
C7 0.015(3) 0.019(4) 0.013(3) -0.001(3) 0.000(3) -0.004(3)
C8 0.017(3) 0.022(4) 0.018(4) -0.004(3) 0.011(3) -0.009(3)
C9 0.010(3) 0.026(4) 0.016(4) -0.001(3) -0.001(3) 0.002(3)
C10 0.009(3) 0.022(4) 0.017(4) 0.001(3) 0.000(3) -0.003(3)
N3 0.015(3) 0.018(3) 0.011(3) 0.003(2) 0.006(2) 0.000(2)
C11 0.042(4) 0.019(4) 0.028(4) -0.016(3) 0.027(3) -0.017(4)
C12 0.045(5) 0.024(4) 0.024(4) 0.009(3) -0.008(3) -0.023(4)
C13 0.017(4) 0.024(4) 0.047(5) 0.008(4) -0.008(3) -0.002(3)
C14 0.021(4) 0.017(4) 0.059(6) -0.017(4) 0.011(3) -0.007(3)
C15 0.026(4) 0.041(5) 0.017(4) -0.013(3) 0.009(3) -0.011(3)
C16 0.018(3) 0.013(4) 0.017(4) 0.007(3) 0.005(3) -0.004(3)
C17 0.026(4) 0.033(5) 0.043(5) 0.014(4) -0.001(3) 0.002(4)
C18 0.040(5) 0.029(5) 0.035(5) 0.008(4) 0.006(4) 0.003(4)
C19 0.019(3) 0.023(4) 0.024(4) 0.000(3) 0.010(3) 0.000(3)
C20 0.050(5) 0.030(5) 0.030(5) 0.006(4) 0.007(4) -0.001(4)

loop_
_atom_type_symbol
_atom_type_description
_atom_type_scat_dispersion_real
_atom_type_scat_dispersion_imag
_atom_type_scat_source
C C 0.0033 0.0016 'International Tables Vol C Tables 4.2.6.8 and 6.1.1.4'
H H 0.0000 0.0000 'International Tables Vol C Tables 4.2.6.8 and 6.1.1.4'
Bi Bi -4.1077 10.2566 'International Tables Vol C Tables 4.2.6.8 and 6.1.1.4'
Br Br -0.2901 2.4595 'International Tables Vol C Tables 4.2.6.8 and 6.1.1.4'
N N 0.0061 0.0033 'International Tables Vol C Tables 4.2.6.8 and 6.1.1.4'
O O 0.0106 0.0060 'International Tables Vol C Tables 4.2.6.8 and 6.1.1.4'

loop_
_geom_angle_atom_site_label_1
_geom_angle_atom_site_label_2
_geom_angle_atom_site_label_3
_geom_angle
_geom_angle_site_symmetry_1
_geom_angle_site_symmetry_3
_geom_angle_publ_flag
O2 Bi1 O1 73.35(14) . . ?
O2 Bi1 Br4 86.33(10) . . ?
O1 Bi1 Br4 85.11(9) . . ?
O2 Bi1 Br2 161.32(10) . . ?
O1 Bi1 Br2 87.98(10) . . ?
Br4 Bi1 Br2 92.767(19) . . ?
O2 Bi1 Br3 88.52(10) . . ?
O1 Bi1 Br3 161.81(10) . . ?
Br4 Bi1 Br3 92.489(19) . . ?
Br2 Bi1 Br3 110.164(19) . . ?
O2 Bi1 Br1 85.95(10) . . ?
O1 Bi1 Br1 90.00(9) . . ?
Br4 Bi1 Br1 171.79(2) . . ?
Br2 Bi1 Br1 93.651(19) . . ?
Br3 Bi1 Br1 90.10(2) . . ?
N1 O1 Bi1 117.1(3) . . ?
N2 O2 Bi1 120.3(3) . . ?
C1 N1 O1 119.0(5) . . ?
C1 N1 C5 122.2(5) . . ?
O1 N1 C5 118.8(5) . . ?
O2 N2 C10 119.0(5) . . ?
O2 N2 C6 119.8(5) . . ?
C10 N2 C6 121.2(5) . . ?
N1 C1 C2 119.5(6) . . ?
C1 C2 C3 120.2(6) . . ?
C2 C3 C4 119.5(6) . . ?
C3 C4 C5 119.5(6) . . ?
N1 C5 C4 119.1(5) . . ?
N1 C5 C6 118.6(5) . . ?
C4 C5 C6 122.2(6) . . ?
N2 C6 C7 119.5(5) . . ?
N2 C6 C5 116.8(5) . . ?
C7 C6 C5 123.6(5) . . ?
C6 C7 C8 119.8(6) . . ?
C9 C8 C7 119.4(6) . . ?
C10 C9 C8 120.0(6) . . ?
N2 C10 C9 120.0(6) . . ?
C15 N3 C16 111.0(5) . . ?
C15 N3 C17 112.9(5) . . ?
C16 N3 C17 108.7(5) . . ?
C15 N3 C11 109.1(5) . . ?
C16 N3 C11 110.9(5) . . ?
C17 N3 C11 104.0(5) . . ?
N3 C11 C12 112.3(5) . . ?
C13 C12 C11 110.0(6) . . ?
C12 C13 C14 110.9(6) . . ?
C15 C14 C13 111.4(6) . . ?
C14 C15 N3 113.7(6) . . ?
C18 C17 N3 118.2(6) . . ?
C17 C18 C19 108.8(6) . . ?
C20 C19 C18 110.8(6) . . ?

loop_
_geom_bond_atom_site_label_1
_geom_bond_atom_site_label_2
_geom_bond_distance
_geom_bond_site_symmetry_2
_geom_bond_publ_flag
Bi1 O2 2.398(4) . ?
Bi1 O1 2.410(4) . ?
Bi1 Br4 2.8003(6) . ?
Bi1 Br2 2.8361(7) . ?
Bi1 Br3 2.8387(7) . ?
Bi1 Br1 2.8468(6) . ?
O1 N1 1.341(6) . ?
O2 N2 1.340(6) . ?
N1 C1 1.337(7) . ?
N1 C5 1.362(8) . ?
N2 C10 1.355(7) . ?
N2 C6 1.360(7) . ?
C1 C2 1.374(9) . ?
C2 C3 1.377(9) . ?
C3 C4 1.382(8) . ?
C4 C5 1.384(8) . ?
C5 C6 1.473(8) . ?
C6 C7 1.377(8) . ?
C7 C8 1.382(8) . ?
C8 C9 1.381(8) . ?
C9 C10 1.366(9) . ?
N3 C15 1.494(8) . ?
N3 C16 1.503(8) . ?
N3 C17 1.513(8) . ?
N3 C11 1.520(8) . ?
C11 C12 1.530(10) . ?
C12 C13 1.499(10) . ?
C13 C14 1.508(9) . ?
C14 C15 1.494(9) . ?
C17 C18 1.466(10) . ?
C18 C19 1.539(9) . ?
C19 C20 1.512(9) . ?

loop_
_geom_hbond_atom_site_label_D
_geom_hbond_atom_site_label_H
_geom_hbond_atom_site_label_A
_geom_hbond_distance_DH
_geom_hbond_distance_HA
_geom_hbond_distance_DA
_geom_hbond_angle_DHA
_geom_hbond_site_symmetry_A
_geom_hbond_publ_flag
C1 H1 Br1 0.95 2.98 3.691(6) 133.2 3_766 yes
C2 H2 Br2 0.95 2.98 3.855(6) 154.6 3_766 yes
C7 H7 Br2 0.95 2.89 3.693(6) 143.2 4_576 yes
C9 H9 Br3 0.95 2.98 3.837(6) 151.5 3_666 yes
C9 H9 Br4 0.95 3.13 3.730(6) 122.6 3_666 yes
C11 H11A Br3 0.99 2.78 3.746(6) 164.3 4_566 yes
C11 H11B Br1 0.99 3.07 3.964(7) 150.8 . yes
C12 H12B Br2 0.99 2.88 3.853(7) 167.3 4_566 yes
C14 H14A Br2 0.99 3.12 3.717(7) 119.9 1_545 yes
C14 H14B O1 0.99 2.48 3.370(8) 149.1 1_545 yes
C16 H16A Br2 0.98 3.04 3.794(6) 135.1 4_566 yes
C16 H16B Br4 0.98 2.98 3.943(6) 169.5 1_545 yes
C16 H16C Br3 0.98 3.11 3.971(7) 148.0 4_566 yes
C17 H17B O2 0.99 2.22 3.052(9) 141.0 . yes
C18 H18A Br4 0.99 3.00 3.822(8) 141.7 1_545 yes

loop_
_geom_torsion_atom_site_label_1
_geom_torsion_atom_site_label_2
_geom_torsion_atom_site_label_3
_geom_torsion_atom_site_label_4
_geom_torsion
_geom_torsion_site_symmetry_1
_geom_torsion_site_symmetry_2
_geom_torsion_site_symmetry_3
_geom_torsion_site_symmetry_4
_geom_torsion_publ_flag
Bi1 O1 N1 C1 92.8(5) . . . . ?
Bi1 O1 N1 C5 -88.4(5) . . . . ?
Bi1 O2 N2 C10 97.5(5) . . . . ?
Bi1 O2 N2 C6 -84.4(5) . . . . ?
O1 N1 C1 C2 179.1(5) . . . . ?
C5 N1 C1 C2 0.3(9) . . . . ?
N1 C1 C2 C3 0.3(9) . . . . ?
C1 C2 C3 C4 -0.5(10) . . . . ?
C2 C3 C4 C5 0.2(9) . . . . ?
C1 N1 C5 C4 -0.7(9) . . . . ?
O1 N1 C5 C4 -179.4(5) . . . . ?
C1 N1 C5 C6 178.1(5) . . . . ?
O1 N1 C5 C6 -0.6(8) . . . . ?
C3 C4 C5 N1 0.4(9) . . . . ?
C3 C4 C5 C6 -178.4(6) . . . . ?
O2 N2 C6 C7 178.8(5) . . . . ?
C10 N2 C6 C7 -3.2(9) . . . . ?
O2 N2 C6 C5 -5.2(8) . . . . ?
C10 N2 C6 C5 172.8(5) . . . . ?
N1 C5 C6 N2 69.8(7) . . . . ?
C4 C5 C6 N2 -111.4(7) . . . . ?
N1 C5 C6 C7 -114.3(7) . . . . ?
C4 C5 C6 C7 64.5(9) . . . . ?
N2 C6 C7 C8 1.6(9) . . . . ?
C5 C6 C7 C8 -174.2(6) . . . . ?
C6 C7 C8 C9 0.8(10) . . . . ?
C7 C8 C9 C10 -1.7(10) . . . . ?
O2 N2 C10 C9 -179.6(6) . . . . ?
C6 N2 C10 C9 2.4(9) . . . . ?
C8 C9 C10 N2 0.1(10) . . . . ?
C15 N3 C11 C12 -54.5(7) . . . . ?
C16 N3 C11 C12 68.0(7) . . . . ?
C17 N3 C11 C12 -175.3(6) . . . . ?
N3 C11 C12 C13 56.7(7) . . . . ?
C11 C12 C13 C14 -56.1(8) . . . . ?
C12 C13 C14 C15 55.6(9) . . . . ?
C13 C14 C15 N3 -55.4(9) . . . . ?
C16 N3 C15 C14 -68.5(7) . . . . ?
C17 N3 C15 C14 169.2(6) . . . . ?
C11 N3 C15 C14 54.0(8) . . . . ?
C15 N3 C17 C18 54.5(8) . . . . ?
C16 N3 C17 C18 -69.0(8) . . . . ?
C11 N3 C17 C18 172.7(6) . . . . ?
N3 C17 C18 C19 171.8(6) . . . . ?
C17 C18 C19 C20 171.4(6) . . . . ?
